data_2312742
loop_
_publ_author_name
'Movilla, Federico'
'Rey, Juan Manuel'
'L&#xf3;pez Borda, Mar&#xed;a Del Rosario'
'Di Salvo, Florencia'

_publ_section_title
;
 Conformational versatility among crystalline solids of L-phenylalanine
 derivatives.
;
_journal_coeditor_code ZO3057
_journal_issue 2
_journal_name_full 'Acta crystallographica. Section C, Structural chemistry'
_journal_paper_doi 10.1107/S2053229625000269
_journal_volume 81
_journal_year 2025
_chemical_formula_iupac 'C20 H19 N O2'
_chemical_formula_moiety 'C20 H19 N O2'
_chemical_formula_sum 'C20 H19 N O2'
_chemical_formula_weight 305.36
_chemical_name_systematic
;
2-[(Naphthalen-2-ylmethyl)azaniumyl]-3-phenylpropanoate
;
_space_group_crystal_system triclinic
_space_group_IT_number 2
_space_group_name_Hall '-P 1'
_space_group_name_H-M_alt 'P -1'
_atom_sites_solution_hydrogens geom
_audit_creation_method
;
Olex2 1.5
(compiled 2023.03.06 svn.rbb2c1857 for OlexSys, GUI svn.r6748)
;
_cell_angle_alpha 91.113(9)
_cell_angle_beta 91.423(9)
_cell_angle_gamma 96.92(2)
_cell_formula_units_Z 2
_cell_length_a 5.620(3)
_cell_length_b 8.620(3)
_cell_length_c 16.070(5)
_cell_measurement_reflns_used 6357
_cell_measurement_temperature 100
_cell_measurement_theta_max 28.794
_cell_measurement_theta_min 1.196
_cell_volume 772.4(5)
_computing_molecular_graphics
;
OLEX2 (Dolomanov <i>et al.</i>, 2009)
;
_computing_publication_material
;
OLEX2 (Dolomanov <i>et al.</i>, 2009)
;
_computing_structure_refinement
;
SHELXL2019 (Sheldrick, 2015<i>b</i>)
;
_computing_structure_solution
;
SHELXT2018 (Sheldrick, 2015<i>a</i>)
;
_diffrn_ambient_temperature 100.00
_diffrn_detector_area_resol_mean 5.814
_diffrn_measured_fraction_theta_full 0.993
_diffrn_measured_fraction_theta_max 0.828
_diffrn_measurement_device_type 'custom air-bearing with MK3 mini-kappa'
_diffrn_measurement_method 'shuterless \f scans'
_diffrn_radiation_type synchrotron
_diffrn_radiation_wavelength 0.67019
_diffrn_reflns_av_R_equivalents 0.0374
_diffrn_reflns_av_unetI/netI 0.0179
_diffrn_reflns_limit_h_max 8
_diffrn_reflns_limit_h_min -8
_diffrn_reflns_limit_k_max 12
_diffrn_reflns_limit_k_min -12
_diffrn_reflns_limit_l_max 21
_diffrn_reflns_limit_l_min -21
_diffrn_reflns_number 35270
_diffrn_reflns_theta_full 23.710
_diffrn_reflns_theta_max 28.794
_diffrn_reflns_theta_min 1.196
_diffrn_source Sirius-MANACA
_exptl_absorpt_coefficient_mu 0.075
_exptl_absorpt_correction_T_max 1
_exptl_absorpt_correction_T_min 0.9656716
_exptl_absorpt_correction_type empirical
_exptl_absorpt_process_details
;
(<i>XDS</i>; Kabsch, 2010)
;
_exptl_crystal_colour 'clear whiteish colourless'
_exptl_crystal_density_diffrn 1.313
_exptl_crystal_description irregular
_exptl_crystal_F_000 324
_exptl_crystal_size_max 0.3
_exptl_crystal_size_mid 0.3
_exptl_crystal_size_min 0.2
_refine_diff_density_max 0.425
_refine_diff_density_min -0.205
_refine_ls_extinction_method none
_refine_ls_goodness_of_fit_ref 1.069
_refine_ls_hydrogen_treatment constr
_refine_ls_matrix_type full
_refine_ls_number_parameters 208
_refine_ls_number_reflns 3965
_refine_ls_number_restraints 0
_refine_ls_restrained_S_all 1.069
_refine_ls_R_factor_all 0.0478
_refine_ls_R_factor_gt 0.0417
_refine_ls_shift/su_max 0.000
_refine_ls_shift/su_mean 0.000
_refine_ls_structure_factor_coef Fsqd
_refine_ls_weighting_details 'w=1/[\s^2^(Fo^2^)+(0.0705P)^2^+0.1829P] where P=(Fo^2^+2Fc^2^)/3'
_refine_ls_weighting_scheme calc
_refine_ls_wR_factor_gt 0.1187
_refine_ls_wR_factor_ref 0.1243
_reflns_number_gt 3429
_reflns_number_total 3965
_reflns_threshold_expression 'I > 2\s(I)'
_cod_data_source_file zo3057sup1.cif
_cod_data_source_block pn_p-1
_cod_database_code 2312742
_shelx_space_group_comment
;
The symmetry employed for this shelxl refinement is uniquely defined
by the following loop, which should always be used as a source of
symmetry information in preference to the above space-group names.
They are only intended as comments.
;
_shelx_estimated_absorpt_t_min 0.978
_shelx_estimated_absorpt_t_max 0.985

loop_
_space_group_symop_operation_xyz
'x, y, z'
'-x, -y, -z'

loop_
_atom_site_type_symbol
_atom_site_label
_atom_site_fract_x
_atom_site_fract_y
_atom_site_fract_z
_atom_site_U_iso_or_equiv
_atom_site_adp_type
_atom_site_calc_flag
_atom_site_occupancy
_atom_site_disorder_assembly
_atom_site_disorder_group
O O1 0.27570(13) 0.09582(9) 0.52374(5) 0.02534(18) Uani d 1 . .
O O2 0.21306(13) 0.34651(9) 0.52230(5) 0.02386(18) Uani d 1 . .
N N1 0.75195(15) 0.23188(10) 0.47684(5) 0.01926(18) Uani d 1 . .
H H1A 0.911753 0.257036 0.487758 0.023 Uiso calc 1 . .
H H1B 0.721933 0.125861 0.472673 0.023 Uiso calc 1 . .
C C8 0.34427(17) 0.23905(12) 0.53057(6) 0.0194(2) Uani d 1 . .
C C11 0.82750(18) 0.24354(12) 0.32342(6) 0.0209(2) Uani d 1 . .
C C20 1.02529(18) 0.15809(12) 0.33487(6) 0.0219(2) Uani d 1 . .
H H20 1.070189 0.129172 0.389262 0.026 Uiso calc 1 . .
C C18 1.08958(19) 0.15691(12) 0.18562(7) 0.0223(2) Uani d 1 . .
C C9 0.61511(17) 0.28866(11) 0.54835(6) 0.0193(2) Uani d 1 . .
H H9 0.647475 0.405056 0.554112 0.023 Uiso calc 1 . .
C C4 0.60382(18) 0.26650(12) 0.70681(6) 0.0224(2) Uani d 1 . .
C C13 0.88862(18) 0.24002(12) 0.17343(6) 0.0226(2) Uani d 1 . .
C C19 1.15292(18) 0.11666(12) 0.26760(7) 0.0227(2) Uani d 1 . .
H H19 1.285957 0.060017 0.276327 0.027 Uiso calc 1 . .
C C12 0.76030(18) 0.28210(12) 0.24395(7) 0.0224(2) Uani d 1 . .
H H12 0.625790 0.337793 0.236219 0.027 Uiso calc 1 . .
C C10 0.68883(18) 0.29949(12) 0.39557(6) 0.0215(2) Uani d 1 . .
H H10A 0.720300 0.414859 0.400297 0.026 Uiso calc 1 . .
H H10B 0.515166 0.271491 0.383566 0.026 Uiso calc 1 . .
C C3 0.38532(19) 0.19369(13) 0.73486(7) 0.0257(2) Uani d 1 . .
H H3 0.295966 0.113644 0.701616 0.031 Uiso calc 1 . .
C C7 0.70616(18) 0.21310(13) 0.62652(6) 0.0234(2) Uani d 1 . .
H H7A 0.666808 0.098294 0.620494 0.028 Uiso calc 1 . .
H H7B 0.882999 0.236362 0.630322 0.028 Uiso calc 1 . .
C C14 0.8241(2) 0.27914(14) 0.09074(7) 0.0266(2) Uani d 1 . .
H H14 0.688583 0.333195 0.081313 0.032 Uiso calc 1 . .
C C17 1.2221(2) 0.11606(13) 0.11573(7) 0.0256(2) Uani d 1 . .
H H17 1.356146 0.059947 0.123612 0.031 Uiso calc 1 . .
C C16 1.1571(2) 0.15741(14) 0.03702(7) 0.0289(2) Uani d 1 . .
H H16 1.247542 0.130870 -0.009207 0.035 Uiso calc 1 . .
C C5 0.73045(19) 0.38546(13) 0.75628(7) 0.0263(2) Uani d 1 . .
H H5 0.877599 0.437351 0.737600 0.032 Uiso calc 1 . .
C C6 0.6433(2) 0.42886(13) 0.83272(7) 0.0290(2) Uani d 1 . .
H H6 0.731467 0.509444 0.865941 0.035 Uiso calc 1 . .
C C2 0.2975(2) 0.23736(14) 0.81099(7) 0.0290(2) Uani d 1 . .
H H2 0.148634 0.187340 0.829298 0.035 Uiso calc 1 . .
C C1 0.4272(2) 0.35405(14) 0.86031(7) 0.0296(2) Uani d 1 . .
H H1 0.368456 0.382593 0.912658 0.036 Uiso calc 1 . .
C C15 0.9566(2) 0.23916(14) 0.02451(7) 0.0296(2) Uani d 1 . .
H H15 0.912727 0.266871 -0.030198 0.035 Uiso calc 1 . .

loop_
_atom_site_aniso_label
_atom_site_aniso_U_11
_atom_site_aniso_U_22
_atom_site_aniso_U_33
_atom_site_aniso_U_12
_atom_site_aniso_U_13
_atom_site_aniso_U_23
O1 0.0218(4) 0.0200(4) 0.0338(4) 0.0004(3) 0.0019(3) 0.0025(3)
O2 0.0174(3) 0.0214(4) 0.0332(4) 0.0034(3) 0.0015(3) 0.0021(3)
N1 0.0155(4) 0.0201(4) 0.0224(4) 0.0022(3) 0.0032(3) 0.0027(3)
C8 0.0160(4) 0.0216(4) 0.0205(4) 0.0018(4) 0.0035(3) 0.0027(3)
C11 0.0183(4) 0.0202(4) 0.0237(5) -0.0004(4) 0.0037(3) 0.0022(4)
C20 0.0201(5) 0.0220(5) 0.0235(5) 0.0011(4) 0.0025(4) 0.0039(4)
C18 0.0205(5) 0.0219(5) 0.0240(5) -0.0010(4) 0.0039(4) 0.0020(4)
C9 0.0154(4) 0.0204(4) 0.0224(5) 0.0022(4) 0.0035(3) 0.0016(3)
C4 0.0201(5) 0.0252(5) 0.0227(5) 0.0050(4) 0.0022(4) 0.0048(4)
C13 0.0204(5) 0.0235(5) 0.0233(5) -0.0005(4) 0.0030(4) 0.0032(4)
C19 0.0193(5) 0.0231(5) 0.0263(5) 0.0033(4) 0.0032(4) 0.0038(4)
C12 0.0182(4) 0.0240(5) 0.0253(5) 0.0031(4) 0.0025(4) 0.0040(4)
C10 0.0192(4) 0.0230(5) 0.0229(5) 0.0044(4) 0.0027(3) 0.0040(4)
C3 0.0219(5) 0.0270(5) 0.0278(5) 0.0006(4) 0.0036(4) 0.0008(4)
C7 0.0195(5) 0.0280(5) 0.0238(5) 0.0063(4) 0.0025(4) 0.0038(4)
C14 0.0237(5) 0.0302(5) 0.0261(5) 0.0035(4) 0.0009(4) 0.0046(4)
C17 0.0227(5) 0.0264(5) 0.0278(5) 0.0021(4) 0.0055(4) 0.0012(4)
C16 0.0289(5) 0.0318(6) 0.0256(5) 0.0005(5) 0.0073(4) 0.0002(4)
C5 0.0222(5) 0.0283(5) 0.0278(5) 0.0002(4) 0.0025(4) 0.0052(4)
C6 0.0323(6) 0.0260(5) 0.0277(5) -0.0002(4) 0.0010(4) 0.0010(4)
C2 0.0259(5) 0.0298(5) 0.0313(6) 0.0008(4) 0.0092(4) 0.0043(4)
C1 0.0364(6) 0.0280(5) 0.0252(5) 0.0047(5) 0.0090(4) 0.0025(4)
C15 0.0311(6) 0.0339(6) 0.0231(5) 0.0010(5) 0.0023(4) 0.0044(4)

loop_
_atom_type_symbol
_atom_type_description
_atom_type_scat_dispersion_real
_atom_type_scat_dispersion_imag
_atom_type_scat_source
C C 0.0026 0.0014 'International Tables Vol C Tables 4.2.6.8 and 6.1.1.4'
H H 0.0000 0.0000 'International Tables Vol C Tables 4.2.6.8 and 6.1.1.4'
N N 0.0052 0.0029 'International Tables Vol C Tables 4.2.6.8 and 6.1.1.4'
O O 0.0094 0.0054 'International Tables Vol C Tables 4.2.6.8 and 6.1.1.4'

loop_
_geom_angle_atom_site_label_1
_geom_angle_atom_site_label_2
_geom_angle_atom_site_label_3
_geom_angle_site_symmetry_1
_geom_angle_site_symmetry_3
_geom_angle
_geom_angle_publ_flag
H1A N1 H1B . . 107.8 ?
C9 N1 H1A . . 108.9 ?
C9 N1 H1B . . 108.9 ?
C10 N1 H1A . . 108.9 ?
C10 N1 H1B . . 108.9 ?
C10 N1 C9 . . 113.16(8) ?
O1 C8 O2 . . 125.61(10) ?
O1 C8 C9 . . 117.20(9) ?
O2 C8 C9 . . 117.17(9) ?
C20 C11 C10 . . 122.57(9) ?
C12 C11 C20 . . 119.41(10) ?
C12 C11 C10 . . 117.99(9) ?
C11 C20 H20 . . 119.8 ?
C19 C20 C11 . . 120.36(10) ?
C19 C20 H20 . . 119.8 ?
C13 C18 C17 . . 119.61(10) ?
C19 C18 C13 . . 118.74(10) ?
C19 C18 C17 . . 121.65(10) ?
N1 C9 C8 . . 108.34(8) ?
N1 C9 H9 . . 109.9 ?
N1 C9 C7 . . 106.46(8) ?
C8 C9 H9 . . 109.9 ?
C7 C9 C8 . . 112.17(8) ?
C7 C9 H9 . . 109.9 ?
C3 C4 C7 . . 120.74(10) ?
C5 C4 C3 . . 118.61(10) ?
C5 C4 C7 . . 120.60(10) ?
C18 C13 C12 . . 118.96(10) ?
C18 C13 C14 . . 118.59(10) ?
C12 C13 C14 . . 122.45(10) ?
C20 C19 C18 . . 121.25(10) ?
C20 C19 H19 . . 119.4 ?
C18 C19 H19 . . 119.4 ?
C11 C12 C13 . . 121.27(10) ?
C11 C12 H12 . . 119.4 ?
C13 C12 H12 . . 119.4 ?
N1 C10 C11 . . 113.37(9) ?
N1 C10 H10A . . 108.9 ?
N1 C10 H10B . . 108.9 ?
C11 C10 H10A . . 108.9 ?
C11 C10 H10B . . 108.9 ?
H10A C10 H10B . . 107.7 ?
C4 C3 H3 . . 119.7 ?
C2 C3 C4 . . 120.68(10) ?
C2 C3 H3 . . 119.7 ?
C9 C7 H7A . . 108.6 ?
C9 C7 H7B . . 108.6 ?
C4 C7 C9 . . 114.50(9) ?
C4 C7 H7A . . 108.6 ?
C4 C7 H7B . . 108.6 ?
H7A C7 H7B . . 107.6 ?
C13 C14 H14 . . 119.8 ?
C15 C14 C13 . . 120.49(11) ?
C15 C14 H14 . . 119.8 ?
C18 C17 H17 . . 119.8 ?
C16 C17 C18 . . 120.32(11) ?
C16 C17 H17 . . 119.8 ?
C17 C16 H16 . . 119.9 ?
C17 C16 C15 . . 120.30(10) ?
C15 C16 H16 . . 119.9 ?
C4 C5 H5 . . 119.6 ?
C6 C5 C4 . . 120.78(10) ?
C6 C5 H5 . . 119.6 ?
C5 C6 H6 . . 120.0 ?
C1 C6 C5 . . 119.97(11) ?
C1 C6 H6 . . 120.0 ?
C3 C2 H2 . . 119.9 ?
C1 C2 C3 . . 120.15(10) ?
C1 C2 H2 . . 119.9 ?
C6 C1 H1 . . 120.1 ?
C2 C1 C6 . . 119.79(11) ?
C2 C1 H1 . . 120.1 ?
C14 C15 C16 . . 120.68(11) ?
C14 C15 H15 . . 119.7 ?
C16 C15 H15 . . 119.7 ?

loop_
_geom_bond_atom_site_label_1
_geom_bond_atom_site_label_2
_geom_bond_site_symmetry_2
_geom_bond_distance
_geom_bond_publ_flag
O1 C8 . 1.2501(13) ?
O2 C8 . 1.2586(14) ?
N1 H1A . 0.9100 ?
N1 H1B . 0.9100 ?
N1 C9 . 1.5048(13) ?
N1 C10 . 1.4924(13) ?
C8 C9 . 1.5486(16) ?
C11 C20 . 1.4158(16) ?
C11 C12 . 1.3809(15) ?
C11 C10 . 1.5160(14) ?
C20 H20 . 0.9500 ?
C20 C19 . 1.3769(15) ?
C18 C13 . 1.4201(17) ?
C18 C19 . 1.4167(15) ?
C18 C17 . 1.4246(15) ?
C9 H9 . 1.0000 ?
C9 C7 . 1.5311(15) ?
C4 C3 . 1.3992(16) ?
C4 C7 . 1.5116(15) ?
C4 C5 . 1.3980(16) ?
C13 C12 . 1.4224(15) ?
C13 C14 . 1.4262(15) ?
C19 H19 . 0.9500 ?
C12 H12 . 0.9500 ?
C10 H10A . 0.9900 ?
C10 H10B . 0.9900 ?
C3 H3 . 0.9500 ?
C3 C2 . 1.3926(16) ?
C7 H7A . 0.9900 ?
C7 H7B . 0.9900 ?
C14 H14 . 0.9500 ?
C14 C15 . 1.3759(16) ?
C17 H17 . 0.9500 ?
C17 C16 . 1.3734(17) ?
C16 H16 . 0.9500 ?
C16 C15 . 1.4116(18) ?
C5 H5 . 0.9500 ?
C5 C6 . 1.3945(16) ?
C6 H6 . 0.9500 ?
C6 C1 . 1.3917(17) ?
C2 H2 . 0.9500 ?
C2 C1 . 1.3911(17) ?
C1 H1 . 0.9500 ?
C15 H15 . 0.9500 ?

loop_
_geom_torsion_atom_site_label_1
_geom_torsion_atom_site_label_2
_geom_torsion_atom_site_label_3
_geom_torsion_atom_site_label_4
_geom_torsion_site_symmetry_1
_geom_torsion_site_symmetry_2
_geom_torsion_site_symmetry_3
_geom_torsion_site_symmetry_4
_geom_torsion
_geom_torsion_publ_flag
O1 C8 C9 N1 . . . . 61.47(11) ?
O1 C8 C9 C7 . . . . -55.75(12) ?
O2 C8 C9 N1 . . . . -116.92(9) ?
O2 C8 C9 C7 . . . . 125.86(10) ?
N1 C9 C7 C4 . . . . 175.23(8) ?
C8 C9 C7 C4 . . . . -66.43(12) ?
C11 C20 C19 C18 . . . . -0.48(16) ?
C20 C11 C12 C13 . . . . -1.13(15) ?
C20 C11 C10 N1 . . . . -10.39(13) ?
C18 C13 C12 C11 . . . . -0.06(15) ?
C18 C13 C14 C15 . . . . -1.04(16) ?
C18 C17 C16 C15 . . . . -0.76(17) ?
C9 N1 C10 C11 . . . . 179.59(7) ?
C4 C3 C2 C1 . . . . -0.22(18) ?
C4 C5 C6 C1 . . . . -0.38(18) ?
C13 C18 C19 C20 . . . . -0.71(15) ?
C13 C18 C17 C16 . . . . 0.35(16) ?
C13 C14 C15 C16 . . . . 0.66(18) ?
C19 C18 C13 C12 . . . . 0.98(15) ?
C19 C18 C13 C14 . . . . -179.45(9) ?
C19 C18 C17 C16 . . . . -179.66(10) ?
C12 C11 C20 C19 . . . . 1.41(15) ?
C12 C11 C10 N1 . . . . 171.45(9) ?
C12 C13 C14 C15 . . . . 178.52(10) ?
C10 N1 C9 C8 . . . . 60.96(10) ?
C10 N1 C9 C7 . . . . -178.22(8) ?
C10 C11 C20 C19 . . . . -176.72(9) ?
C10 C11 C12 C13 . . . . 177.09(9) ?
C3 C4 C7 C9 . . . . 86.18(13) ?
C3 C4 C5 C6 . . . . 1.17(16) ?
C3 C2 C1 C6 . . . . 1.03(18) ?
C7 C4 C3 C2 . . . . 176.54(10) ?
C7 C4 C5 C6 . . . . -176.25(10) ?
C14 C13 C12 C11 . . . . -179.61(10) ?
C17 C18 C13 C12 . . . . -179.03(9) ?
C17 C18 C13 C14 . . . . 0.54(15) ?
C17 C18 C19 C20 . . . . 179.30(9) ?
C17 C16 C15 C14 . . . . 0.25(18) ?
C5 C4 C3 C2 . . . . -0.87(17) ?
C5 C4 C7 C9 . . . . -96.46(12) ?
C5 C6 C1 C2 . . . . -0.73(18) ?

_cod_database_fobs_code 2312742
